data_4348126
loop_
_publ_author_name
'Yang, Dandan'
'Xu, Wenlong'
'Cao, Xiaowei'
'Zheng, Shaojun'
'He, Jiangang'
'Ju, Qiang'
'Fang, Zhenlan'
'Huang, Wei'

_publ_section_title
;
 Two Silver Coordination Network Compounds with Colorful
 Photoluminescence.
;
_journal_issue 16
_journal_name_full 'Inorganic chemistry'
_journal_page_first 7954
_journal_page_last 7961
_journal_paper_doi 10.1021/acs.inorgchem.6b00999
_journal_volume 55
_journal_year 2016
_chemical_formula_sum 'C6 H9 Ag I N2'
_chemical_formula_weight 343.92
_space_group_IT_number 14
_space_group_name_Hall '-P 2yn'
_space_group_name_H-M_alt 'P 1 21/n 1'
_symmetry_cell_setting monoclinic
_symmetry_space_group_name_H-M 'P 1 21/n 1'
_atom_sites_solution_hydrogens geom
_atom_sites_solution_primary direct
_atom_sites_solution_secondary difmap
_audit_creation_method SHELXL-97
_cell_angle_alpha 90.00
_cell_angle_beta 96.797(2)
_cell_angle_gamma 90.00
_cell_formula_units_Z 4
_cell_length_a 9.9232(7)
_cell_length_b 4.6498(3)
_cell_length_c 18.4152(12)
_cell_measurement_reflns_used 6429
_cell_measurement_temperature 100(2)
_cell_measurement_theta_max 37.45
_cell_measurement_theta_min 2.23
_cell_volume 843.72(10)
_computing_structure_refinement 'SHELXL-97 (Sheldrick, 1997)'
_computing_structure_solution 'SHELXS-97 (Sheldrick, 1990)'
_diffrn_ambient_temperature 100(2)
_diffrn_measured_fraction_theta_full 0.996
_diffrn_measured_fraction_theta_max 0.996
_diffrn_measurement_device_type Bruker-AXS
_diffrn_measurement_method CCD_Profile_fitting
_diffrn_radiation_monochromator graphite
_diffrn_radiation_source 'fine-focus sealed tube'
_diffrn_radiation_type MoK\a
_diffrn_radiation_wavelength 0.71073
_diffrn_reflns_av_R_equivalents 0.0336
_diffrn_reflns_av_sigmaI/netI 0.0356
_diffrn_reflns_limit_h_max 11
_diffrn_reflns_limit_h_min -7
_diffrn_reflns_limit_k_max 5
_diffrn_reflns_limit_k_min -5
_diffrn_reflns_limit_l_max 21
_diffrn_reflns_limit_l_min -21
_diffrn_reflns_number 5315
_diffrn_reflns_theta_full 25.00
_diffrn_reflns_theta_max 25.00
_diffrn_reflns_theta_min 2.23
_exptl_absorpt_coefficient_mu 5.975
_exptl_absorpt_correction_T_max 0.9638
_exptl_absorpt_correction_T_min 0.7248
_exptl_absorpt_correction_type multi-scan
_exptl_crystal_colour yellow
_exptl_crystal_density_diffrn 2.708
_exptl_crystal_density_method 'not measured'
_exptl_crystal_description sheet
_exptl_crystal_F_000 636
_refine_diff_density_max 0.756
_refine_diff_density_min -2.836
_refine_diff_density_rms 0.348
_refine_ls_extinction_method none
_refine_ls_goodness_of_fit_ref 1.003
_refine_ls_hydrogen_treatment mixed
_refine_ls_matrix_type full
_refine_ls_number_parameters 92
_refine_ls_number_reflns 1480
_refine_ls_number_restraints 0
_refine_ls_restrained_S_all 1.003
_refine_ls_R_factor_all 0.0351
_refine_ls_R_factor_gt 0.0337
_refine_ls_shift/su_max 0.001
_refine_ls_shift/su_mean 0.000
_refine_ls_structure_factor_coef Fsqd
_refine_ls_weighting_details 'calc w=1/[\s^2^(Fo^2^)+(0.0881P)^2^+2.1443P] where P=(Fo^2^+2Fc^2^)/3'
_refine_ls_weighting_scheme calc
_refine_ls_wR_factor_gt 0.1087
_refine_ls_wR_factor_ref 0.1105
_reflns_number_gt 1412
_reflns_number_total 1480
_reflns_threshold_expression >2sigma(I)
_cod_data_source_file ic6b00999_si_004.cif
_cod_data_source_block d:\20c51f~1\a
_cod_depositor_comments
;
The following automatic conversions were performed:

data item '_exptl_absorpt_correction_type' value 'Multi-scan' was
changed to 'multi-scan' in accordance with the
/home/saulius/struct/COD-crude-data/automatic-downloads/DataCite-retrospective/ACS/depositions/lib/dictionaries/cif_core.dic
dictionary named 'cif_core.dic' version 2.4.2 last updated on
2011-04-26.

Automatic conversion script
Id: cif_fix_values 6909 2019-04-08 15:41:33Z antanas 
;
_cod_original_sg_symbol_H-M P2(1)/n
_cod_database_code 4348126

loop_
_symmetry_equiv_pos_as_xyz
'x, y, z'
'-x+1/2, y+1/2, -z+1/2'
'-x, -y, -z'
'x-1/2, -y-1/2, z-1/2'

loop_
_atom_site_label
_atom_site_type_symbol
_atom_site_fract_x
_atom_site_fract_y
_atom_site_fract_z
_atom_site_U_iso_or_equiv
_atom_site_adp_type
_atom_site_occupancy
_atom_site_symmetry_multiplicity
_atom_site_calc_flag
_atom_site_refinement_flags
I1 I -1.18345(3) 1.54753(7) -0.353784(17) 0.0137(2) Uani 1 1 d .
Ag1 Ag -1.18826(4) 1.55768(8) -0.19522(2) 0.0176(2) Uani 1 1 d .
N1 N -0.9653(5) 1.4527(9) -0.1613(3) 0.0160(10) Uani 1 1 d .
N2 N -0.7468(5) 1.4948(10) -0.1232(3) 0.0195(11) Uani 1 1 d .
C3 C -0.8737(6) 1.5840(11) -0.1146(3) 0.0161(12) Uani 1 1 d .
C1 C -0.8923(5) 1.2705(12) -0.2017(3) 0.0167(11) Uani 1 1 d .
H5 H -0.9307 1.1474 -0.2398 0.020 Uiso 1 1 calc R
C2 C -0.7573(5) 1.2948(12) -0.1785(3) 0.0175(11) Uani 1 1 d .
H7 H -0.6851 1.1941 -0.1967 0.021 Uiso 1 1 calc R
C6 C -0.9061(6) 1.7948(12) -0.0582(3) 0.0232(12) Uani 1 1 d .
H8A H -0.8855 1.7096 -0.0094 0.035 Uiso 1 1 calc R
H8B H -1.0027 1.8445 -0.0665 0.035 Uiso 1 1 calc R
H8C H -0.8515 1.9689 -0.0614 0.035 Uiso 1 1 calc R
C5 C -0.5665(5) 1.4374(9) -0.0184(3) 0.0133(11) Uani 1 1 d .
H1A H -0.5523 1.2342 -0.0316 0.016 Uiso 1 1 calc R
H1B H -0.6354 1.4421 0.0163 0.016 Uiso 1 1 calc R
C4 C -0.6182(6) 1.6047(13) -0.0865(3) 0.0259(14) Uani 1 1 d .
H2A H -0.6303 1.8084 -0.0731 0.031 Uiso 1 1 calc R
H2B H -0.5491 1.5979 -0.1211 0.031 Uiso 1 1 calc R

loop_
_atom_site_aniso_label
_atom_site_aniso_U_11
_atom_site_aniso_U_22
_atom_site_aniso_U_33
_atom_site_aniso_U_23
_atom_site_aniso_U_13
_atom_site_aniso_U_12
I1 0.0161(3) 0.0123(3) 0.0129(3) 0.00064(10) 0.00241(18) 0.00140(11)
Ag1 0.0140(3) 0.0187(3) 0.0200(3) -0.00023(14) 0.0008(2) 0.00113(14)
N1 0.016(3) 0.019(3) 0.011(2) 0.0002(16) -0.004(2) -0.0017(17)
N2 0.018(3) 0.014(2) 0.025(3) 0.0088(18) -0.005(2) -0.0041(19)
C3 0.018(3) 0.011(2) 0.018(3) 0.0016(19) -0.002(2) -0.004(2)
C1 0.016(3) 0.019(3) 0.015(2) -0.001(2) -0.001(2) 0.000(2)
C2 0.014(3) 0.022(3) 0.016(2) 0.004(2) -0.002(2) 0.002(2)
C6 0.034(3) 0.019(3) 0.014(2) -0.004(2) -0.005(2) -0.001(2)
C5 0.011(3) 0.010(3) 0.018(3) 0.0017(17) -0.005(2) -0.0042(19)
C4 0.021(3) 0.026(3) 0.026(3) 0.012(3) -0.014(3) -0.017(3)

loop_
_atom_type_symbol
_atom_type_description
_atom_type_scat_dispersion_real
_atom_type_scat_dispersion_imag
_atom_type_scat_source
C C 0.0033 0.0016 'International Tables Vol C Tables 4.2.6.8 and 6.1.1.4'
H H 0.0000 0.0000 'International Tables Vol C Tables 4.2.6.8 and 6.1.1.4'
N N 0.0061 0.0033 'International Tables Vol C Tables 4.2.6.8 and 6.1.1.4'
Ag Ag -0.8971 1.1015 'International Tables Vol C Tables 4.2.6.8 and 6.1.1.4'
I I -0.4742 1.8119 'International Tables Vol C Tables 4.2.6.8 and 6.1.1.4'

loop_
_geom_angle_atom_site_label_1
_geom_angle_atom_site_label_2
_geom_angle_atom_site_label_3
_geom_angle
_geom_angle_site_symmetry_1
_geom_angle_site_symmetry_3
Ag1 I1 Ag1 109.411(19) 2_244 2_254
Ag1 I1 Ag1 68.351(12) 2_244 .
Ag1 I1 Ag1 67.352(12) 2_254 .
N1 Ag1 I1 123.19(11) . 2_254
N1 Ag1 I1 100.83(11) . 2_244
I1 Ag1 I1 109.411(19) 2_254 2_244
N1 Ag1 I1 98.07(12) . .
I1 Ag1 I1 113.271(15) 2_254 .
I1 Ag1 I1 111.011(15) 2_244 .
N1 Ag1 Ag1 107.57(11) . 2_244
I1 Ag1 Ag1 129.24(2) 2_254 2_244
I1 Ag1 Ag1 56.907(11) 2_244 2_244
I1 Ag1 Ag1 54.111(15) . 2_244
N1 Ag1 Ag1 127.65(12) . 2_254
I1 Ag1 Ag1 57.538(11) 2_254 2_254
I1 Ag1 Ag1 129.73(2) 2_244 2_254
I1 Ag1 Ag1 55.741(15) . 2_254
Ag1 Ag1 Ag1 92.31(2) 2_244 2_254
C3 N1 C1 105.5(5) . .
C3 N1 Ag1 130.5(4) . .
C1 N1 Ag1 122.3(3) . .
C3 N2 C2 107.8(5) . .
C3 N2 C4 127.7(5) . .
C2 N2 C4 124.3(5) . .
N1 C3 N2 111.1(5) . .
N1 C3 C6 124.5(5) . .
N2 C3 C6 124.4(5) . .
C2 C1 N1 109.7(5) . .
C1 C2 N2 105.9(5) . .
C4 C5 C5 111.3(5) . 3_485
N2 C4 C5 113.3(5) . .

loop_
_geom_bond_atom_site_label_1
_geom_bond_atom_site_label_2
_geom_bond_distance
_geom_bond_site_symmetry_2
I1 Ag1 2.8098(5) 2_244
I1 Ag1 2.8869(5) 2_254
I1 Ag1 2.9263(6) .
Ag1 N1 2.279(5) .
Ag1 I1 2.8098(5) 2_254
Ag1 I1 2.8869(5) 2_244
Ag1 Ag1 3.2236(6) 2_244
Ag1 Ag1 3.2236(6) 2_254
N1 C3 1.325(7) .
N1 C1 1.387(7) .
N2 C3 1.352(8) .
N2 C2 1.374(7) .
N2 C4 1.464(7) .
C3 C6 1.491(8) .
C1 C2 1.362(7) .
C5 C4 1.512(7) .
C5 C5 1.526(10) 3_485
